data_4507976
loop_
_publ_author_name
'Helttunen, Kaisa'
'Lehtovaara, Lauri'
'H\"akkinen, Hannu'
'Nissinen, Maija'

_publ_section_title
;
 Crystal Structures and Density Functional Theory Calculations ofo-
 andp-Nitroaniline Derivatives: Combined Effect of Hydrogen Bonding and
 Aromatic Interactions on Dimerization Energy
;
_journal_issue 8
_journal_name_full 'Crystal Growth &amp; Design'
_journal_page_first 3603
_journal_paper_doi 10.1021/cg4005714
_journal_volume 13
_journal_year 2013
_chemical_formula_moiety 'C15 H16 N2 O5 S'
_chemical_formula_sum 'C15 H16 N2 O5 S'
_chemical_formula_weight 336.36
_chemical_melting_point 129.5(5)
_chemical_name_systematic
; 
 2-((4-nitrophenyl)amino)ethyl 4-methylbenzenesulfonate 
;
_space_group_IT_number 14
_symmetry_cell_setting monoclinic
_symmetry_space_group_name_Hall '-P 2ybc'
_symmetry_space_group_name_H-M 'P 1 21/c 1'
_atom_sites_solution_hydrogens geom
_atom_sites_solution_primary direct
_atom_sites_solution_secondary difmap
_audit_creation_method SHELXL-97
_cell_angle_alpha 90.00
_cell_angle_beta 113.6710(1)
_cell_angle_gamma 90.00
_cell_formula_units_Z 4
_cell_length_a 9.25670(10)
_cell_length_b 18.5024(2)
_cell_length_c 9.77850(10)
_cell_measurement_reflns_used 2159
_cell_measurement_temperature 173(2)
_cell_measurement_theta_max 66.51
_cell_measurement_theta_min 4.78
_cell_volume 1533.87(3)
_computing_cell_refinement 'SHELXL-97 (Sheldrick, 1997)'
_computing_data_collection 'COLLECT 2000'
_computing_data_reduction 'DENZO-SMN (Otwinowski & Minor, 1997)'
_computing_structure_refinement 'SHELXL-97 (Sheldrick, 1997)'
_computing_structure_solution 'SHELXS-97 (Sheldrick, 1990)'
_diffrn_ambient_temperature 173(2)
_diffrn_measured_fraction_theta_full 0.975
_diffrn_measured_fraction_theta_max 0.975
_diffrn_measurement_device_type 'Bruker Nonius Kappa Apex II CCD'
_diffrn_measurement_method 'phi and omega scans'
_diffrn_radiation_monochromator graphite
_diffrn_radiation_source 'fine-focus sealed tube'
_diffrn_radiation_type CuK\a
_diffrn_radiation_wavelength 1.54178
_diffrn_reflns_av_R_equivalents 0.0514
_diffrn_reflns_av_sigmaI/netI 0.0518
_diffrn_reflns_limit_h_max 10
_diffrn_reflns_limit_h_min -10
_diffrn_reflns_limit_k_max 21
_diffrn_reflns_limit_k_min -21
_diffrn_reflns_limit_l_max 11
_diffrn_reflns_limit_l_min -11
_diffrn_reflns_number 4714
_diffrn_reflns_theta_full 66.51
_diffrn_reflns_theta_max 66.51
_diffrn_reflns_theta_min 4.78
_exptl_absorpt_coefficient_mu 2.137
_exptl_absorpt_correction_T_max 0.6745
_exptl_absorpt_correction_T_min 0.4819
_exptl_absorpt_correction_type multi-scan
_exptl_absorpt_process_details
;
Denzo (Otwinowski, Majewski, Borek & Minor,2003)
;
_exptl_crystal_colour yellow
_exptl_crystal_density_diffrn 1.457
_exptl_crystal_density_method 'not measured'
_exptl_crystal_description block
_exptl_crystal_F_000 704
_exptl_crystal_size_max 0.40
_exptl_crystal_size_mid 0.20
_exptl_crystal_size_min 0.20
_refine_diff_density_max 0.261
_refine_diff_density_min -0.470
_refine_diff_density_rms 0.085
_refine_ls_extinction_method none
_refine_ls_goodness_of_fit_ref 1.052
_refine_ls_hydrogen_treatment mixed
_refine_ls_matrix_type full
_refine_ls_number_parameters 212
_refine_ls_number_reflns 2626
_refine_ls_number_restraints 1
_refine_ls_restrained_S_all 1.052
_refine_ls_R_factor_all 0.0604
_refine_ls_R_factor_gt 0.0491
_refine_ls_shift/su_max 0.000
_refine_ls_shift/su_mean 0.000
_refine_ls_structure_factor_coef Fsqd
_refine_ls_weighting_details 'calc w=1/[\s^2^(Fo^2^)+(0.0716P)^2^+0.5635P] where P=(Fo^2^+2Fc^2^)/3'
_refine_ls_weighting_scheme calc
_refine_ls_wR_factor_gt 0.1270
_refine_ls_wR_factor_ref 0.1359
_reflns_number_gt 2159
_reflns_number_total 2626
_reflns_threshold_expression >2sigma(I)
_cod_data_source_file cg4005714_si_002.cif
_cod_data_source_block 2B
_cod_depositor_comments
;
The following automatic conversions were performed:

'_chemical_melting_point' value '129-130' was changed to '129.5(5)' -
the average value was taken and precision was estimated.

Automatic conversion script
Id: cif_fix_values 1891 2012-01-12 08:04:46Z andrius 
;
_cod_original_sg_symbol_H-M P2(1)/c
_cod_database_code 4507976

loop_
_symmetry_equiv_pos_as_xyz
'x, y, z'
'-x, y+1/2, -z+1/2'
'-x, -y, -z'
'x, -y-1/2, z-1/2'

loop_
_atom_site_label
_atom_site_type_symbol
_atom_site_fract_x
_atom_site_fract_y
_atom_site_fract_z
_atom_site_U_iso_or_equiv
_atom_site_adp_type
_atom_site_occupancy
_atom_site_symmetry_multiplicity
_atom_site_calc_flag
_atom_site_refinement_flags
S1 S 0.13567(8) 0.05488(3) 0.34502(7) 0.0385(2) Uani 1 1 d .
O1 O 0.1607(2) 0.08860(11) 0.2250(2) 0.0474(5) Uani 1 1 d .
O2 O 0.0675(2) -0.01576(10) 0.3235(2) 0.0495(5) Uani 1 1 d .
O3 O 0.0188(2) 0.10228(10) 0.38758(19) 0.0396(4) Uani 1 1 d .
O4 O 0.7165(2) 0.22818(12) 1.1398(2) 0.0557(6) Uani 1 1 d .
O5 O 0.6291(2) 0.15358(12) 1.2608(2) 0.0539(5) Uani 1 1 d .
N1 N 0.0323(3) 0.16791(12) 0.6561(2) 0.0383(5) Uani 1 1 d D
H1N H -0.021(3) 0.1289(12) 0.657(3) 0.046 Uiso 1 1 d D
N2 N 0.6126(3) 0.18849(13) 1.1473(2) 0.0430(5) Uani 1 1 d .
C1 C 0.7327(4) 0.0732(2) 0.9111(4) 0.0621(9) Uani 1 1 d .
H1A H 0.7114 0.0548 0.9952 0.093 Uiso 1 1 calc R
H1B H 0.7649 0.1240 0.9289 0.093 Uiso 1 1 calc R
H1C H 0.8174 0.0448 0.9014 0.093 Uiso 1 1 calc R
C2 C 0.5846(3) 0.06705(15) 0.7686(3) 0.0460(7) Uani 1 1 d .
C3 C 0.4536(3) 0.02972(16) 0.7660(3) 0.0475(7) Uani 1 1 d .
H3 H 0.4578 0.0073 0.8549 0.057 Uiso 1 1 calc R
C4 C 0.3166(3) 0.02428(15) 0.6372(3) 0.0431(6) Uani 1 1 d .
H4 H 0.2279 -0.0014 0.6374 0.052 Uiso 1 1 calc R
C5 C 0.3117(3) 0.05739(13) 0.5070(3) 0.0378(6) Uani 1 1 d .
C6 C 0.4427(3) 0.09382(14) 0.5059(3) 0.0424(6) Uani 1 1 d .
H6 H 0.4398 0.1152 0.4165 0.051 Uiso 1 1 calc R
C7 C 0.5778(3) 0.09864(15) 0.6371(3) 0.0466(7) Uani 1 1 d .
H7 H 0.6671 0.1239 0.6369 0.056 Uiso 1 1 calc R
C8 C 0.0559(3) 0.17962(14) 0.4125(3) 0.0387(6) Uani 1 1 d .
H8A H 0.0119 0.2061 0.3164 0.046 Uiso 1 1 calc R
H8B H 0.1716 0.1869 0.4578 0.046 Uiso 1 1 calc R
C9 C -0.0164(3) 0.20716(14) 0.5160(3) 0.0402(6) Uani 1 1 d .
H9A H 0.0122 0.2587 0.5382 0.048 Uiso 1 1 calc R
H9B H -0.1327 0.2044 0.4639 0.048 Uiso 1 1 calc R
C10 C 0.1767(3) 0.17324(13) 0.7725(3) 0.0336(5) Uani 1 1 d .
C11 C 0.2066(3) 0.13143(13) 0.9020(3) 0.0361(6) Uani 1 1 d .
H11 H 0.1278 0.0993 0.9048 0.043 Uiso 1 1 calc R
C12 C 0.3471(3) 0.13644(13) 1.0234(3) 0.0365(6) Uani 1 1 d .
H12 H 0.3650 0.1087 1.1105 0.044 Uiso 1 1 calc R
C13 C 0.4637(3) 0.18267(13) 1.0181(3) 0.0359(6) Uani 1 1 d .
C14 C 0.4386(3) 0.22420(13) 0.8929(3) 0.0375(6) Uani 1 1 d .
H14 H 0.5192 0.2554 0.8909 0.045 Uiso 1 1 calc R
C15 C 0.2953(3) 0.22017(13) 0.7702(3) 0.0371(6) Uani 1 1 d .
H15 H 0.2774 0.2491 0.6847 0.045 Uiso 1 1 calc R

loop_
_atom_site_aniso_label
_atom_site_aniso_U_11
_atom_site_aniso_U_22
_atom_site_aniso_U_33
_atom_site_aniso_U_23
_atom_site_aniso_U_13
_atom_site_aniso_U_12
S1 0.0420(4) 0.0391(4) 0.0386(4) -0.0035(3) 0.0206(3) -0.0044(3)
O1 0.0505(11) 0.0560(12) 0.0403(10) 0.0006(9) 0.0230(9) -0.0048(9)
O2 0.0539(12) 0.0423(11) 0.0560(12) -0.0108(9) 0.0258(10) -0.0117(9)
O3 0.0378(10) 0.0393(10) 0.0448(10) -0.0017(8) 0.0198(8) -0.0043(8)
O4 0.0375(11) 0.0643(13) 0.0573(13) -0.0010(10) 0.0107(9) -0.0102(10)
O5 0.0504(12) 0.0633(13) 0.0386(11) 0.0032(10) 0.0079(9) -0.0028(10)
N1 0.0354(11) 0.0409(12) 0.0370(12) 0.0003(10) 0.0128(10) -0.0029(9)
N2 0.0362(12) 0.0479(13) 0.0418(13) -0.0067(11) 0.0123(10) 0.0019(10)
C1 0.0511(18) 0.069(2) 0.060(2) -0.0143(17) 0.0155(16) 0.0094(16)
C2 0.0408(15) 0.0438(15) 0.0519(17) -0.0092(13) 0.0169(13) 0.0099(12)
C3 0.0530(17) 0.0498(16) 0.0437(16) 0.0003(12) 0.0235(14) 0.0091(13)
C4 0.0465(15) 0.0415(14) 0.0486(16) 0.0001(12) 0.0268(13) -0.0001(12)
C5 0.0379(14) 0.0366(13) 0.0426(14) -0.0022(11) 0.0199(12) 0.0014(11)
C6 0.0431(15) 0.0369(13) 0.0524(16) 0.0024(12) 0.0246(13) 0.0021(12)
C7 0.0389(14) 0.0407(14) 0.0631(18) -0.0043(13) 0.0234(14) 0.0013(12)
C8 0.0377(13) 0.0359(13) 0.0405(14) 0.0034(11) 0.0136(11) -0.0006(11)
C9 0.0351(13) 0.0438(14) 0.0383(14) 0.0022(11) 0.0110(11) 0.0057(11)
C10 0.0348(13) 0.0325(12) 0.0357(13) -0.0036(10) 0.0163(11) 0.0014(10)
C11 0.0386(13) 0.0354(13) 0.0379(13) -0.0035(10) 0.0191(11) -0.0025(11)
C12 0.0410(14) 0.0362(13) 0.0364(13) 0.0003(11) 0.0200(12) 0.0008(11)
C13 0.0333(13) 0.0375(13) 0.0363(13) -0.0045(11) 0.0133(10) 0.0011(11)
C14 0.0363(14) 0.0360(13) 0.0423(14) -0.0047(11) 0.0180(12) -0.0049(10)
C15 0.0398(14) 0.0350(12) 0.0382(14) 0.0022(11) 0.0174(12) -0.0002(11)

loop_
_atom_type_symbol
_atom_type_description
_atom_type_scat_dispersion_real
_atom_type_scat_dispersion_imag
_atom_type_scat_source
C C 0.0181 0.0091 'International Tables Vol C Tables 4.2.6.8 and 6.1.1.4'
H H 0.0000 0.0000 'International Tables Vol C Tables 4.2.6.8 and 6.1.1.4'
N N 0.0311 0.0180 'International Tables Vol C Tables 4.2.6.8 and 6.1.1.4'
O O 0.0492 0.0322 'International Tables Vol C Tables 4.2.6.8 and 6.1.1.4'
S S 0.3331 0.5567 'International Tables Vol C Tables 4.2.6.8 and 6.1.1.4'

loop_
_geom_angle_atom_site_label_1
_geom_angle_atom_site_label_2
_geom_angle_atom_site_label_3
_geom_angle
O1 S1 O2 119.11(12)
O1 S1 O3 109.25(11)
O2 S1 O3 103.81(10)
O1 S1 C5 109.34(12)
O2 S1 C5 110.55(12)
O3 S1 C5 103.53(11)
C8 O3 S1 116.55(15)
C10 N1 C9 125.3(2)
C10 N1 H1N 115(2)
C9 N1 H1N 117(2)
O4 N2 O5 123.0(2)
O4 N2 C13 118.8(2)
O5 N2 C13 118.2(2)
C2 C1 H1A 109.5
C2 C1 H1B 109.5
H1A C1 H1B 109.5
C2 C1 H1C 109.5
H1A C1 H1C 109.5
H1B C1 H1C 109.5
C3 C2 C7 118.5(3)
C3 C2 C1 121.0(3)
C7 C2 C1 120.5(3)
C4 C3 C2 121.8(3)
C4 C3 H3 119.1
C2 C3 H3 119.1
C3 C4 C5 118.6(3)
C3 C4 H4 120.7
C5 C4 H4 120.7
C6 C5 C4 120.7(3)
C6 C5 S1 120.1(2)
C4 C5 S1 119.2(2)
C7 C6 C5 119.2(3)
C7 C6 H6 120.4
C5 C6 H6 120.4
C6 C7 C2 121.1(3)
C6 C7 H7 119.5
C2 C7 H7 119.5
O3 C8 C9 107.63(19)
O3 C8 H8A 110.2
C9 C8 H8A 110.2
O3 C8 H8B 110.2
C9 C8 H8B 110.2
H8A C8 H8B 108.5
N1 C9 C8 114.2(2)
N1 C9 H9A 108.7
C8 C9 H9A 108.7
N1 C9 H9B 108.7
C8 C9 H9B 108.7
H9A C9 H9B 107.6
N1 C10 C15 122.7(2)
N1 C10 C11 118.7(2)
C15 C10 C11 118.6(2)
C12 C11 C10 121.1(2)
C12 C11 H11 119.4
C10 C11 H11 119.4
C11 C12 C13 119.4(2)
C11 C12 H12 120.3
C13 C12 H12 120.3
C14 C13 C12 121.0(2)
C14 C13 N2 119.5(2)
C12 C13 N2 119.5(2)
C13 C14 C15 119.9(2)
C13 C14 H14 120.1
C15 C14 H14 120.1
C14 C15 C10 120.0(2)
C14 C15 H15 120.0
C10 C15 H15 120.0

loop_
_geom_bond_atom_site_label_1
_geom_bond_atom_site_label_2
_geom_bond_distance
S1 O1 1.4276(19)
S1 O2 1.4298(19)
S1 O3 1.5730(18)
S1 C5 1.759(3)
O3 C8 1.469(3)
O4 N2 1.235(3)
O5 N2 1.239(3)
N1 C10 1.367(3)
N1 C9 1.453(3)
N1 H1N 0.877(17)
N2 C13 1.452(3)
C1 C2 1.517(4)
C1 H1A 0.9800
C1 H1B 0.9800
C1 H1C 0.9800
C2 C3 1.387(4)
C2 C7 1.391(4)
C3 C4 1.387(4)
C3 H3 0.9500
C4 C5 1.397(4)
C4 H4 0.9500
C5 C6 1.391(4)
C6 C7 1.389(4)
C6 H6 0.9500
C7 H7 0.9500
C8 C9 1.509(3)
C8 H8A 0.9900
C8 H8B 0.9900
C9 H9A 0.9900
C9 H9B 0.9900
C10 C15 1.407(3)
C10 C11 1.413(3)
C11 C12 1.367(4)
C11 H11 0.9500
C12 C13 1.395(3)
C12 H12 0.9500
C13 C14 1.384(4)
C14 C15 1.388(4)
C14 H14 0.9500
C15 H15 0.9500

loop_
_geom_hbond_atom_site_label_D
_geom_hbond_atom_site_label_H
_geom_hbond_atom_site_label_A
_geom_hbond_distance_DH
_geom_hbond_distance_HA
_geom_hbond_distance_DA
_geom_hbond_angle_DHA
_geom_hbond_site_symmetry_A
N1 H1N O2 0.877(17) 2.16(2) 2.994(3) 159(3) 3_556

loop_
_geom_torsion_atom_site_label_1
_geom_torsion_atom_site_label_2
_geom_torsion_atom_site_label_3
_geom_torsion_atom_site_label_4
_geom_torsion
O1 S1 O3 C8 -50.13(19)
O2 S1 O3 C8 -178.19(17)
C5 S1 O3 C8 66.28(18)
C7 C2 C3 C4 -1.1(4)
C1 C2 C3 C4 179.2(3)
C2 C3 C4 C5 0.1(4)
C3 C4 C5 C6 1.3(4)
C3 C4 C5 S1 -176.9(2)
O1 S1 C5 C6 4.8(2)
O2 S1 C5 C6 137.8(2)
O3 S1 C5 C6 -111.6(2)
O1 S1 C5 C4 -177.0(2)
O2 S1 C5 C4 -44.0(2)
O3 S1 C5 C4 66.6(2)
C4 C5 C6 C7 -1.7(4)
S1 C5 C6 C7 176.46(19)
C5 C6 C7 C2 0.7(4)
C3 C2 C7 C6 0.7(4)
C1 C2 C7 C6 -179.6(3)
S1 O3 C8 C9 -154.25(16)
C10 N1 C9 C8 74.1(3)
O3 C8 C9 N1 55.5(3)
C9 N1 C10 C15 1.8(4)
C9 N1 C10 C11 -180.0(2)
N1 C10 C11 C12 -177.9(2)
C15 C10 C11 C12 0.4(3)
C10 C11 C12 C13 -1.1(4)
C11 C12 C13 C14 0.9(4)
C11 C12 C13 N2 179.5(2)
O4 N2 C13 C14 -3.2(3)
O5 N2 C13 C14 176.3(2)
O4 N2 C13 C12 178.1(2)
O5 N2 C13 C12 -2.4(3)
C12 C13 C14 C15 0.1(4)
N2 C13 C14 C15 -178.6(2)
C13 C14 C15 C10 -0.8(4)
N1 C10 C15 C14 178.8(2)
C11 C10 C15 C14 0.6(3)
